data_7108344
loop_
_publ_author_name
'Ling Huang'
'Jie Zhang'
'Lin Cheng'
'Guo-Yu Yang'

_publ_section_title
;
 Poly(polyoxometalate)s assembled by {Ni6PW9} units: from ring-shaped
 Ni24-tetramers to rod-shaped Ni40-octamers
;
_journal_name_full Chem.Commun.
_journal_page_first 9658
_journal_paper_doi 10.1039/c2cc34332k
_journal_volume 48
_journal_year 2012
_chemical_formula_sum 'C50 H210 N28 Ni25 O178 P4 W36'
_chemical_formula_weight 12262.69
_chemical_name_systematic
;
?
;
_space_group_IT_number 14
_symmetry_cell_setting monoclinic
_symmetry_space_group_name_Hall '-P 2yn'
_symmetry_space_group_name_H-M 'P 1 21/n 1'
_atom_sites_solution_hydrogens geom
_atom_sites_solution_primary direct
_atom_sites_solution_secondary difmap
_audit_creation_method SHELXL-97
_cell_angle_alpha 90.00
_cell_angle_beta 111.402(2)
_cell_angle_gamma 90.00
_cell_formula_units_Z 2
_cell_length_a 20.518(3)
_cell_length_b 23.518(3)
_cell_length_c 27.721(5)
_cell_measurement_reflns_used 36919
_cell_measurement_temperature 293(2)
_cell_measurement_theta_max 27.4855
_cell_measurement_theta_min 2.0335
_cell_volume 12454(3)
_computing_cell_refinement 'CrystalClear (Rigaku Corp., 2000)'
_computing_data_collection 'CrystalClear (Rigaku Corp., 2000)'
_computing_data_reduction 'CrystalClear (Rigaku Corp., 2000)'
_computing_molecular_graphics SHELXTL
_computing_publication_material SHELXTL
_computing_structure_refinement 'SHELXL-97 (Sheldrick, 1997)'
_computing_structure_solution 'SHELXS-97 (Sheldrick, 1990)'
_diffrn_ambient_temperature 293(2)
_diffrn_detector_area_resol_mean 28.5714
_diffrn_measured_fraction_theta_full 0.996
_diffrn_measured_fraction_theta_max 0.996
_diffrn_measurement_device_type SCXMini
_diffrn_measurement_method CCD_Profile_fitting
_diffrn_radiation_monochromator graphite
_diffrn_radiation_source 'fine-focus sealed tube'
_diffrn_radiation_type MoK\a
_diffrn_radiation_wavelength 0.71073
_diffrn_reflns_av_R_equivalents 0.0822
_diffrn_reflns_av_sigmaI/netI 0.0765
_diffrn_reflns_limit_h_max 26
_diffrn_reflns_limit_h_min -26
_diffrn_reflns_limit_k_max 29
_diffrn_reflns_limit_k_min -30
_diffrn_reflns_limit_l_max 32
_diffrn_reflns_limit_l_min -35
_diffrn_reflns_number 107016
_diffrn_reflns_theta_full 27.49
_diffrn_reflns_theta_max 27.49
_diffrn_reflns_theta_min 2.03
_diffrn_standards_decay_% none
_diffrn_standards_interval_count none
_diffrn_standards_interval_time none
_diffrn_standards_number none
_exptl_absorpt_coefficient_mu 18.509
_exptl_absorpt_correction_T_max 1.0000
_exptl_absorpt_correction_T_min 0.2729
_exptl_absorpt_correction_type multi-scan
_exptl_absorpt_process_details 'SADABS (Sheldrick, 1996)'
_exptl_crystal_colour green
_exptl_crystal_density_diffrn 3.270
_exptl_crystal_density_method 'not measured'
_exptl_crystal_description prismatic
_exptl_crystal_F_000 11108
_exptl_crystal_size_max 0.3
_exptl_crystal_size_mid 0.2
_exptl_crystal_size_min 0.2
_refine_diff_density_max 4.185
_refine_diff_density_min -2.378
_refine_diff_density_rms 0.485
_refine_ls_extinction_method none
_refine_ls_goodness_of_fit_ref 1.126
_refine_ls_hydrogen_treatment constr
_refine_ls_matrix_type full
_refine_ls_number_parameters 1384
_refine_ls_number_reflns 28481
_refine_ls_number_restraints 6
_refine_ls_restrained_S_all 1.125
_refine_ls_R_factor_all 0.0964
_refine_ls_R_factor_gt 0.0863
_refine_ls_shift/su_max 0.050
_refine_ls_shift/su_mean 0.001
_refine_ls_structure_factor_coef Fsqd
_refine_ls_weighting_details 'calc w=1/[\s^2^(Fo^2^)+(0.0571P)^2^+800.0000P] where P=(Fo^2^+2Fc^2^)/3'
_refine_ls_weighting_scheme calc
_refine_ls_wR_factor_gt 0.1896
_refine_ls_wR_factor_ref 0.2008
_reflns_number_gt 26117
_reflns_number_total 28481
_reflns_threshold_expression >2sigma(I)
_cod_data_source_file c2cc34332k.txt
_cod_data_source_block 1
_cod_original_sg_symbol_H-M P2(1)/n
_cod_database_code 7108344

loop_
_symmetry_equiv_pos_as_xyz
'x, y, z'
'-x+1/2, y+1/2, -z+1/2'
'-x, -y, -z'
'x-1/2, -y-1/2, z-1/2'

loop_
_atom_site_label
_atom_site_type_symbol
_atom_site_fract_x
_atom_site_fract_y
_atom_site_fract_z
_atom_site_U_iso_or_equiv
_atom_site_adp_type
_atom_site_occupancy
_atom_site_symmetry_multiplicity
_atom_site_calc_flag
_atom_site_refinement_flags
W1 W 0.36301(5) 0.15144(4) 0.05143(3) 0.03001(18) Uani 1 1 d .
W2 W 0.30259(5) 0.18842(4) -0.07763(3) 0.03060(18) Uani 1 1 d .
W3 W 0.05890(4) 0.68956(4) -0.12765(4) 0.03237(19) Uani 1 1 d .
W4 W 0.11029(4) 0.64883(4) 0.00980(4) 0.03243(19) Uani 1 1 d .
W5 W 0.26916(4) 0.88739(4) -0.05987(4) 0.03099(18) Uani 1 1 d .
W6 W 0.26173(4) 0.43574(4) -0.02357(4) 0.03033(18) Uani 1 1 d .
W7 W 0.37386(4) 0.25916(4) 0.15131(3) 0.03090(18) Uani 1 1 d .
W8 W 0.52220(4) 0.65653(4) -0.10698(4) 0.03226(19) Uani 1 1 d .
W9 W 0.25398(5) 0.33700(4) -0.11580(3) 0.03203(19) Uani 1 1 d .
W10 W 0.32505(4) 0.39562(4) 0.11520(4) 0.03156(19) Uani 1 1 d .
W11 W 0.53587(4) 0.76464(4) -0.00517(3) 0.02964(18) Uani 1 1 d .
W12 W 0.31589(5) 0.85108(4) 0.06837(4) 0.0348(2) Uani 1 1 d .
W13 W 0.13329(4) 0.80482(4) -0.16039(3) 0.03197(19) Uani 1 1 d .
W14 W 0.58501(4) 0.61481(4) 0.03207(4) 0.03288(19) Uani 1 1 d .
W15 W 0.15356(5) 0.90951(4) 0.00349(4) 0.0373(2) Uani 1 1 d .
W16 W 0.07137(5) 0.78371(4) 0.04065(4) 0.0383(2) Uani 1 1 d .
W17 W 0.01756(5) 0.82482(4) -0.09748(4) 0.0380(2) Uani 1 1 d .
W18 W 0.23433(5) 0.72542(4) 0.10472(4) 0.0370(2) Uani 1 1 d .
P2 P 0.1906(3) 0.7658(2) -0.0279(2) 0.0270(10) Uani 1 1 d .
P1 P 0.3089(3) 0.2945(2) 0.0171(2) 0.0259(10) Uani 1 1 d .
Ni1 Ni 0.40371(15) 0.71856(14) 0.10002(11) 0.0380(7) Uani 1 1 d .
Ni2 Ni 0.35454(13) 0.75580(11) -0.01685(10) 0.0275(5) Uani 1 1 d .
Ni3 Ni 0.28679(14) 0.65042(11) 0.01428(11) 0.0292(5) Uani 1 1 d .
Ni4 Ni 0.31062(15) 0.77789(12) -0.14032(11) 0.0344(6) Uani 1 1 d .
Ni5 Ni 0.24316(13) 0.68536(11) -0.10329(10) 0.0273(5) Uani 1 1 d .
Ni6 Ni 0.18354(14) 0.57797(11) -0.07335(11) 0.0302(6) Uani 1 1 d .
Ni7 Ni 0.23528(16) 0.16176(13) 0.10929(12) 0.0376(6) Uani 1 1 d .
Ni8 Ni 0.18621(14) 0.19478(12) -0.00833(11) 0.0297(6) Uani 1 1 d .
Ni9 Ni 0.19338(14) 0.28719(12) 0.07503(11) 0.0313(6) Uani 1 1 d .
Ni10 Ni 0.12085(16) 0.23744(13) -0.12502(11) 0.0361(6) Uani 1 1 d .
Ni11 Ni 0.14229(13) 0.32136(12) -0.04248(11) 0.0295(5) Uani 1 1 d .
Ni12 Ni 0.14199(14) 0.40996(12) 0.03837(12) 0.0345(6) Uani 1 1 d .
Ni13 Ni 0.5000 0.0000 0.0000 0.0486(12) Uani 1 2 d SD
O1 O 0.2345(8) 0.5065(7) -0.0306(7) 0.041(4) Uani 1 1 d .
O2 O 0.4543(8) 0.7792(7) -0.0036(6) 0.037(3) Uani 1 1 d .
O3 O 0.0327(10) 0.2895(8) -0.1560(7) 0.054(5) Uani 1 1 d .
O4 O 0.0533(7) 0.3557(7) -0.0937(7) 0.043(4) Uani 1 1 d .
O5 O 0.2225(9) 0.3435(8) -0.1811(7) 0.050(4) Uani 1 1 d .
O6 O 0.5471(8) 0.8293(6) -0.0439(6) 0.034(3) Uani 1 1 d .
O7 O 0.2759(7) 0.6189(6) -0.0555(5) 0.029(3) Uani 1 1 d .
H7C H 0.3153 0.5969 -0.0578 0.035 Uiso 1 1 calc R
O8 O 0.0587(7) 0.6685(6) -0.0605(6) 0.031(3) Uani 1 1 d .
O9 O 0.1593(7) 0.2076(6) 0.0537(6) 0.032(3) Uani 1 1 d .
H9E H 0.1106 0.1994 0.0493 0.039 Uiso 1 1 calc R
O10 O 0.1137(7) 0.3279(6) 0.0194(5) 0.027(3) Uani 1 1 d .
H10C H 0.0658 0.3169 0.0150 0.032 Uiso 1 1 calc R
O11 O 0.3338(8) 0.1333(6) -0.0207(5) 0.033(3) Uani 1 1 d .
O12 O 0.3986(8) 0.2272(7) 0.2123(6) 0.038(4) Uani 1 1 d .
O13 O 0.0685(8) 0.5852(6) 0.0147(6) 0.037(4) Uani 1 1 d .
O14 O 0.2725(7) 0.1583(6) 0.0463(5) 0.029(3) Uani 1 1 d .
O15 O 0.3615(7) 0.7902(6) 0.0526(5) 0.026(3) Uani 1 1 d .
O16 O 0.2456(9) 0.6473(6) -0.1663(6) 0.037(4) Uani 1 1 d .
O17 O 0.2104(8) 0.7602(6) -0.1417(5) 0.030(3) Uani 1 1 d .
O18 O 0.1103(7) 0.2417(6) -0.0564(5) 0.030(3) Uani 1 1 d .
H18C H 0.0632 0.2339 -0.0566 0.036 Uiso 1 1 calc R
O19 O 0.2345(7) 0.2794(6) 0.0137(6) 0.029(3) Uani 1 1 d .
O20 O 0.6499(7) 0.6326(7) 0.0996(6) 0.035(3) Uani 1 1 d .
O21 O 0.3520(7) 0.3146(6) 0.0717(5) 0.027(3) Uani 1 1 d .
O22 O 0.0511(8) 0.8402(7) -0.1516(6) 0.041(4) Uani 1 1 d .
O23 O 0.5934(8) 0.8002(6) 0.0566(6) 0.035(3) Uani 1 1 d .
O24 O 0.3875(9) 0.0868(7) 0.0793(7) 0.043(4) Uani 1 1 d .
O25 O 0.1717(8) 0.6620(7) 0.0798(6) 0.037(3) Uani 1 1 d .
O26 O 0.1828(8) 0.6225(6) -0.0062(6) 0.033(3) Uani 1 1 d .
O27 O 0.3180(7) 0.8248(6) -0.0660(5) 0.033(3) Uani 1 1 d .
O28 O 0.3104(7) 0.4317(6) 0.0496(6) 0.032(3) Uani 1 1 d .
O29 O 0.5465(8) 0.6183(7) -0.0411(6) 0.037(3) Uani 1 1 d .
O30 O 0.0730(8) 0.7383(7) -0.1770(6) 0.037(4) Uani 1 1 d .
O31 O 0.5553(7) 0.6921(7) 0.0284(5) 0.032(3) Uani 1 1 d .
O32 O 0.5204(9) 0.5796(8) 0.0452(8) 0.055(5) Uani 1 1 d .
O33 O 0.6430(7) 0.5542(6) 0.0279(6) 0.033(3) Uani 1 1 d .
O34 O 0.3937(7) 0.1992(7) 0.1106(6) 0.035(3) Uani 1 1 d .
O35 O 0.2483(7) 0.7271(6) -0.0320(5) 0.026(3) Uani 1 1 d .
O36 O 0.5138(7) 0.7214(6) -0.0668(5) 0.030(3) Uani 1 1 d .
O37 O 0.3101(7) 0.3420(6) -0.0196(5) 0.025(3) Uani 1 1 d .
O38 O 0.2805(8) 0.2443(6) 0.1231(6) 0.033(3) Uani 1 1 d .
O39 O 0.2196(7) 0.8264(6) -0.0118(6) 0.030(3) Uani 1 1 d .
O40 O 0.0010(8) 0.6407(7) -0.1654(7) 0.042(4) Uani 1 1 d .
O41 O 0.0211(8) 0.7962(7) -0.0323(7) 0.045(4) Uani 1 1 d .
O42 O 0.1220(9) 0.8294(7) -0.2208(6) 0.046(4) Uani 1 1 d .
O43 O 0.5350(8) 0.7076(7) -0.1549(5) 0.033(3) Uani 1 1 d .
O44 O 0.2375(7) 0.4125(6) -0.0942(6) 0.031(3) Uani 1 1 d .
O45 O 0.0499(8) 0.7074(7) 0.0275(7) 0.041(4) Uani 1 1 d .
O46 O 0.3542(8) 0.3362(6) 0.1666(6) 0.037(3) Uani 1 1 d .
O47 O 0.2954(8) 0.2623(7) -0.1071(6) 0.035(3) Uani 1 1 d .
O48 O 0.5729(7) 0.6011(6) -0.1255(6) 0.035(3) Uani 1 1 d .
O49 O 0.2875(9) 0.1461(7) -0.1308(7) 0.043(4) Uani 1 1 d .
O50 O 0.1868(8) 0.3989(6) -0.0176(6) 0.034(3) Uani 1 1 d .
O51 O 0.1279(7) 0.7695(6) -0.0794(5) 0.029(3) Uani 1 1 d .
O52 O 0.1885(7) 0.8664(6) -0.1175(6) 0.034(3) Uani 1 1 d .
O54 O -0.0077(7) 0.7503(7) -0.1249(7) 0.044(4) Uani 1 1 d .
O55 O 0.2349(8) 0.3690(7) 0.0904(6) 0.037(3) Uani 1 1 d .
O56 O 0.3413(7) 0.7175(6) -0.0846(5) 0.026(3) Uani 1 1 d .
H56A H 0.3780 0.6912 -0.0853 0.031 Uiso 1 1 calc R
O57 O 0.2969(7) 0.6942(7) 0.0799(6) 0.035(3) Uani 1 1 d .
O58 O 0.3836(7) 0.6847(6) 0.0277(6) 0.031(3) Uani 1 1 d .
H58A H 0.4193 0.6601 0.0228 0.037 Uiso 1 1 calc R
O59 O 0.1463(8) 0.7650(7) 0.1015(6) 0.037(4) Uani 1 1 d .
O60 O 0.2953(9) 0.7174(7) -0.1963(6) 0.042(4) Uani 1 1 d .
O61 O 0.0131(10) 0.8058(7) 0.0669(8) 0.051(5) Uani 1 1 d .
O62 O 0.2178(8) 0.1931(7) -0.0711(5) 0.036(4) Uani 1 1 d .
O63 O 0.1163(8) 0.8534(7) 0.0373(7) 0.040(4) Uani 1 1 d .
O64 O 0.1821(8) 0.3101(6) -0.0990(6) 0.032(3) Uani 1 1 d .
O65 O 0.3460(7) 0.2410(6) 0.0058(6) 0.027(3) Uani 1 1 d .
O66 O 0.2365(7) 0.9051(6) 0.0608(6) 0.037(4) Uani 1 1 d .
O67 O 0.0809(8) 0.8828(7) -0.0580(7) 0.041(4) Uani 1 1 d .
O68 O 0.2693(8) 0.8013(7) 0.0995(6) 0.037(4) Uani 1 1 d .
O69 O 0.4376(8) 0.6368(7) -0.1370(7) 0.048(4) Uani 1 1 d .
O70 O 0.2693(10) 0.7135(9) 0.1700(7) 0.056(5) Uani 1 1 d .
O71 O 0.3039(8) 0.9402(7) -0.0875(7) 0.046(4) Uani 1 1 d .
O72 O 0.1430(7) 0.6555(6) -0.1126(5) 0.027(3) Uani 1 1 d .
O73 O 0.3262(8) 0.8953(7) 0.0115(7) 0.041(4) Uani 1 1 d .
O74 O 0.3783(9) 0.8794(8) 0.1230(7) 0.050(4) Uani 1 1 d .
O75 O -0.0608(8) 0.8604(8) -0.1178(8) 0.059(5) Uani 1 1 d .
O76 O 0.1630(8) 0.7407(6) 0.0132(6) 0.036(3) Uani 1 1 d .
O77 O 0.3232(9) 0.4531(8) 0.1530(7) 0.048(4) Uani 1 1 d .
O78 O 0.1176(10) 0.9727(7) 0.0155(8) 0.053(5) Uani 1 1 d .
O79 O 0.2022(8) 0.9345(6) -0.0383(6) 0.035(3) Uani 1 1 d .
O1W O 0.3891(14) 0.5541(11) -0.0618(11) 0.090(8) Uiso 1 1 d .
O2W O 0.4335(14) 0.5138(12) 0.0767(11) 0.092(8) Uiso 1 1 d .
O3W O 0.0332(19) 0.0753(16) -0.0038(15) 0.135(12) Uiso 1 1 d .
O4W O 0.384(2) 0.2817(19) 0.3056(18) 0.169(16) Uiso 1 1 d .
O5W O 0.209(3) 1.048(2) -0.0625(19) 0.183(18) Uiso 1 1 d .
O6W O 0.4373(10) 0.6389(9) 0.1373(8) 0.070(6) Uani 1 1 d .
H6WA H 0.4072 0.6144 0.1379 0.084 Uiso 1 1 d R
H6WB H 0.4807 0.6317 0.1516 0.084 Uiso 1 1 d R
O7W O 0.3192(10) 0.5782(8) 0.0588(7) 0.057(5) Uani 1 1 d .
H7WA H 0.3577 0.5868 0.0865 0.068 Uiso 1 1 d R
H7WB H 0.3315 0.5520 0.0401 0.068 Uiso 1 1 d R
O8W O 0.1356(10) 0.1190(8) -0.0309(8) 0.057(5) Uani 1 1 d .
H8WA H 0.0918 0.1184 -0.0479 0.069 Uiso 1 1 d R
H8WB H 0.1584 0.0880 -0.0233 0.069 Uiso 1 1 d R
O9W O 0.1957(12) 0.1755(10) 0.1669(8) 0.072(6) Uani 1 1 d .
H9WA H 0.1776 0.2075 0.1690 0.086 Uiso 1 1 d R
H9WB H 0.1975 0.1493 0.1884 0.086 Uiso 1 1 d R
O10W O 0.1481(10) 0.2944(8) 0.1303(7) 0.050(4) Uani 1 1 d .
H10E H 0.1038 0.2946 0.1212 0.060 Uiso 1 1 d R
H10F H 0.1739 0.2971 0.1621 0.060 Uiso 1 1 d R
O11W O 0.0542(7) 0.4397(7) -0.0252(7) 0.038(4) Uani 1 1 d .
H11F H 0.0467 0.4273 -0.0555 0.045 Uiso 1 1 d R
H11G H 0.0266 0.4641 -0.0203 0.045 Uiso 1 1 d R
N1 N 0.3179(12) 0.1173(10) 0.1634(9) 0.054(6) Uani 1 1 d .
H1A H 0.3562 0.1200 0.1549 0.065 Uiso 1 1 calc R
H1B H 0.3280 0.1327 0.1950 0.065 Uiso 1 1 calc R
N2 N 0.5071(11) 0.7427(10) 0.1178(8) 0.049(5) Uani 1 1 d .
H2A H 0.5305 0.7147 0.1089 0.059 Uiso 1 1 calc R
H2D H 0.5089 0.7741 0.0997 0.059 Uiso 1 1 calc R
N3 N 0.4065(10) 0.7997(9) -0.1433(7) 0.041(5) Uani 1 1 d .
H3A H 0.4315 0.8195 -0.1146 0.049 Uiso 1 1 calc R
H3B H 0.4306 0.7681 -0.1443 0.049 Uiso 1 1 calc R
N4 N 0.1712(11) 0.4926(9) 0.0634(8) 0.048(5) Uani 1 1 d .
H4A H 0.2156 0.4985 0.0658 0.057 Uiso 1 1 calc R
H4B H 0.1435 0.5172 0.0400 0.057 Uiso 1 1 calc R
N5 N 0.0609(13) 0.1671(10) -0.1519(9) 0.056(6) Uani 1 1 d .
H5A H 0.0761 0.1386 -0.1288 0.067 Uiso 1 1 calc R
H5B H 0.0161 0.1747 -0.1561 0.067 Uiso 1 1 calc R
N6 N 0.1851(10) 0.5412(9) -0.1410(7) 0.038(4) Uani 1 1 d .
H6A H 0.1999 0.5668 -0.1588 0.046 Uiso 1 1 calc R
H6B H 0.2150 0.5116 -0.1331 0.046 Uiso 1 1 calc R
N7 N 0.0872(10) 0.5370(8) -0.0938(9) 0.042(5) Uani 1 1 d .
H7A H 0.0845 0.5176 -0.0666 0.050 Uiso 1 1 calc R
H7B H 0.0520 0.5625 -0.1042 0.050 Uiso 1 1 calc R
N8 N 0.1898(12) 0.0834(9) 0.0912(9) 0.052(6) Uani 1 1 d .
H8A H 0.1533 0.0804 0.1016 0.062 Uiso 1 1 calc R
H8B H 0.1746 0.0775 0.0567 0.062 Uiso 1 1 calc R
N9 N 0.0960(12) 0.4143(9) 0.0931(8) 0.047(5) Uani 1 1 d .
H9A H 0.0502 0.4060 0.0782 0.056 Uiso 1 1 calc R
H9B H 0.1159 0.3885 0.1181 0.056 Uiso 1 1 calc R
N10 N 0.2790(11) 0.8469(9) -0.1915(8) 0.046(5) Uani 1 1 d .
H10A H 0.2528 0.8344 -0.2234 0.055 Uiso 1 1 calc R
H10B H 0.2530 0.8710 -0.1809 0.055 Uiso 1 1 calc R
N11 N 0.4170(12) 0.7546(12) 0.1708(8) 0.058(6) Uani 1 1 d .
H11A H 0.3841 0.7812 0.1677 0.070 Uiso 1 1 calc R
H11B H 0.4150 0.7281 0.1936 0.070 Uiso 1 1 calc R
N12 N 0.1334(13) 0.2312(10) -0.1942(9) 0.054(6) Uani 1 1 d .
H12A H 0.1299 0.2660 -0.2084 0.065 Uiso 1 1 calc R
H12B H 0.1764 0.2176 -0.1890 0.065 Uiso 1 1 calc R
N13 N 0.492(4) -0.021(2) -0.0735(19) 0.29(4) Uiso 1 1 d D
H13A H 0.5236 -0.0475 -0.0729 0.343 Uiso 1 1 calc R
H13E H 0.4489 -0.0336 -0.0920 0.343 Uiso 1 1 calc R
N14 N 0.413(3) 0.036(3) -0.051(2) 0.21(3) Uiso 1 1 d D
H14D H 0.3780 0.0106 -0.0633 0.254 Uiso 1 1 calc R
H14E H 0.3985 0.0655 -0.0368 0.254 Uiso 1 1 calc R
C1 C 0.0171(11) 0.3321(11) -0.1361(10) 0.040(5) Uani 1 1 d .
C2 C 0.3401(12) 0.8759(11) -0.1932(11) 0.049(7) Uani 1 1 d .
H2B H 0.3567 0.9029 -0.1648 0.058 Uiso 1 1 calc R
H2C H 0.3280 0.8968 -0.2254 0.058 Uiso 1 1 calc R
C3 C 0.3964(16) 0.8340(12) -0.1890(12) 0.057(7) Uani 1 1 d .
H3C H 0.3779 0.8085 -0.2189 0.068 Uiso 1 1 calc R
C4 C 0.1147(15) 0.5214(12) -0.1730(11) 0.057(7) Uani 1 1 d .
H4D H 0.0878 0.5553 -0.1890 0.068 Uiso 1 1 calc R
C5 C 0.0830(15) 0.4988(12) -0.1355(11) 0.057(8) Uani 1 1 d .
H5C H 0.0341 0.4900 -0.1547 0.069 Uiso 1 1 calc R
H5D H 0.1064 0.4636 -0.1208 0.069 Uiso 1 1 calc R
C6 C 0.540(2) 0.7542(17) 0.1736(15) 0.078(10) Uiso 1 1 d .
H6C H 0.5480 0.7173 0.1912 0.094 Uiso 1 1 calc R
C7 C 0.1041(19) 0.4701(15) 0.1157(14) 0.074(9) Uiso 1 1 d .
H7D H 0.0623 0.4917 0.0950 0.089 Uiso 1 1 calc R
C8 C 0.4919(17) 0.7820(19) 0.1882(16) 0.107(17) Uani 1 1 d .
H8C H 0.4871 0.8204 0.1745 0.129 Uiso 1 1 calc R
H8D H 0.5103 0.7849 0.2257 0.129 Uiso 1 1 calc R
C9 C 0.1657(18) 0.5031(14) 0.1140(15) 0.078(11) Uani 1 1 d .
H9D H 0.1592 0.5433 0.1183 0.094 Uiso 1 1 calc R
H9C H 0.2081 0.4908 0.1416 0.094 Uiso 1 1 calc R
C10 C 0.299(2) 0.0575(13) 0.1645(14) 0.082(11) Uani 1 1 d .
H10D H 0.2745 0.0593 0.1888 0.098 Uiso 1 1 calc R
C11 C 0.4623(17) 0.8612(16) -0.1920(16) 0.083(12) Uani 1 1 d .
H11E H 0.4962 0.8322 -0.1897 0.125 Uiso 1 1 calc R
H11C H 0.4814 0.8875 -0.1639 0.125 Uiso 1 1 calc R
H11D H 0.4507 0.8811 -0.2243 0.125 Uiso 1 1 calc R
C12 C 0.6071(19) 0.784(2) 0.1906(14) 0.099(14) Uani 1 1 d .
H12C H 0.6219 0.7918 0.2269 0.148 Uiso 1 1 calc R
H12D H 0.6024 0.8184 0.1716 0.148 Uiso 1 1 calc R
H12E H 0.6413 0.7598 0.1844 0.148 Uiso 1 1 calc R
C13 C 0.107(2) 0.472(2) 0.1703(15) 0.103(14) Uani 1 1 d .
H13B H 0.0691 0.4513 0.1733 0.154 Uiso 1 1 calc R
H13C H 0.1048 0.5112 0.1800 0.154 Uiso 1 1 calc R
H13D H 0.1508 0.4560 0.1927 0.154 Uiso 1 1 calc R
C14 C 0.110(2) 0.4835(12) -0.2144(14) 0.073(10) Uani 1 1 d .
H14A H 0.1311 0.5012 -0.2366 0.109 Uiso 1 1 calc R
H14B H 0.0621 0.4751 -0.2340 0.109 Uiso 1 1 calc R
H14C H 0.1349 0.4490 -0.2005 0.109 Uiso 1 1 calc R
C15 C 0.083(2) 0.1954(18) -0.2284(12) 0.085(12) Uani 1 1 d .
H15A H 0.1016 0.1797 -0.2532 0.102 Uiso 1 1 calc R
H15B H 0.0417 0.2173 -0.2474 0.102 Uiso 1 1 calc R
C16 C 0.007(2) 0.1108(16) -0.2313(13) 0.098(15) Uani 1 1 d .
H16A H 0.0134 0.0999 -0.2628 0.146 Uiso 1 1 calc R
H16B H -0.0368 0.1297 -0.2394 0.146 Uiso 1 1 calc R
H16C H 0.0086 0.0775 -0.2109 0.146 Uiso 1 1 calc R
C17 C 0.065(3) 0.1501(19) -0.2013(15) 0.12(2) Uani 1 1 d .
H17A H 0.1065 0.1256 -0.1909 0.145 Uiso 1 1 calc R
C18 C 0.242(3) 0.0437(19) 0.1173(17) 0.13(2) Uani 1 1 d .
H18A H 0.2626 0.0309 0.0928 0.155 Uiso 1 1 calc R
H18B H 0.2183 0.0111 0.1249 0.155 Uiso 1 1 calc R
C19 C 0.360(2) 0.0162(16) 0.194(2) 0.110(16) Uani 1 1 d .
H19A H 0.3416 -0.0216 0.1930 0.165 Uiso 1 1 calc R
H19B H 0.3814 0.0283 0.2294 0.165 Uiso 1 1 calc R
H19C H 0.3941 0.0163 0.1779 0.165 Uiso 1 1 calc R
C20 C 0.2699(13) 0.6687(10) -0.1982(8) 0.036(5) Uani 1 1 d .
C21 C 0.440(4) 0.055(5) -0.092(4) 0.35(7) Uiso 1 1 d D
H21A H 0.4026 0.0473 -0.1255 0.415 Uiso 1 1 calc R
H21B H 0.4441 0.0963 -0.0896 0.415 Uiso 1 1 calc R
C22 C 0.506(3) 0.033(2) -0.0961(12) 0.117(16) Uiso 1 1 d D
H22 H 0.5498 0.0533 -0.0766 0.141 Uiso 1 1 calc R
C23 C 0.4787(16) 0.0386(12) -0.1541(11) 0.25(4) Uiso 1 1 d D
H23B H 0.5139 0.0269 -0.1671 0.379 Uiso 1 1 calc R
H23C H 0.4663 0.0776 -0.1635 0.379 Uiso 1 1 calc R
H23D H 0.4380 0.0151 -0.1687 0.379 Uiso 1 1 calc R
C24 C 0.2684(16) 0.6312(12) -0.2420(11) 0.064(8) Uani 1 1 d R
H24B H 0.2875 0.6515 -0.2639 0.096 Uiso 1 1 d R
H24C H 0.2210 0.6204 -0.2618 0.096 Uiso 1 1 d R
H24D H 0.2958 0.5978 -0.2286 0.096 Uiso 1 1 d R
C25 C -0.0511(16) 0.3599(16) -0.1668(17) 0.101(16) Uani 1 1 d .
H25A H -0.0741 0.3386 -0.1979 0.152 Uiso 1 1 calc R
H25B H -0.0426 0.3980 -0.1756 0.152 Uiso 1 1 calc R
H25C H -0.0803 0.3611 -0.1465 0.152 Uiso 1 1 calc R

loop_
_atom_site_aniso_label
_atom_site_aniso_U_11
_atom_site_aniso_U_22
_atom_site_aniso_U_33
_atom_site_aniso_U_23
_atom_site_aniso_U_13
_atom_site_aniso_U_12
W1 0.0347(4) 0.0286(4) 0.0317(4) 0.0024(3) 0.0181(4) 0.0030(3)
W2 0.0342(4) 0.0343(4) 0.0270(4) -0.0041(3) 0.0156(3) -0.0026(3)
W3 0.0248(4) 0.0306(4) 0.0373(5) -0.0045(4) 0.0062(3) -0.0003(3)
W4 0.0300(4) 0.0322(4) 0.0403(5) -0.0025(4) 0.0189(4) -0.0036(3)
W5 0.0271(4) 0.0282(4) 0.0367(5) -0.0007(3) 0.0104(3) -0.0013(3)
W6 0.0258(4) 0.0272(4) 0.0377(5) 0.0027(3) 0.0112(3) 0.0006(3)
W7 0.0306(4) 0.0361(5) 0.0252(4) -0.0007(3) 0.0091(3) 0.0025(3)
W8 0.0253(4) 0.0354(5) 0.0337(5) -0.0020(4) 0.0079(3) 0.0005(3)
W9 0.0320(4) 0.0373(5) 0.0283(4) 0.0036(3) 0.0128(3) -0.0018(3)
W10 0.0281(4) 0.0316(4) 0.0330(5) -0.0064(3) 0.0088(3) 0.0009(3)
W11 0.0261(4) 0.0324(4) 0.0340(5) 0.0019(3) 0.0152(3) 0.0023(3)
W12 0.0318(4) 0.0402(5) 0.0307(5) -0.0086(4) 0.0095(4) -0.0055(4)
W13 0.0289(4) 0.0323(4) 0.0291(4) 0.0018(3) 0.0039(3) 0.0027(3)
W14 0.0267(4) 0.0334(4) 0.0408(5) 0.0065(4) 0.0150(4) -0.0001(3)
W15 0.0316(4) 0.0308(4) 0.0520(6) -0.0114(4) 0.0182(4) -0.0028(3)
W16 0.0317(4) 0.0401(5) 0.0511(6) -0.0123(4) 0.0245(4) -0.0058(4)
W17 0.0250(4) 0.0345(5) 0.0507(6) -0.0065(4) 0.0093(4) 0.0029(3)
W18 0.0362(4) 0.0509(6) 0.0271(4) -0.0036(4) 0.0152(4) -0.0053(4)
P2 0.021(2) 0.030(3) 0.029(3) -0.005(2) 0.009(2) 0.0003(19)
P1 0.021(2) 0.026(2) 0.032(3) -0.003(2) 0.011(2) -0.0014(19)
Ni1 0.0320(14) 0.0532(18) 0.0237(14) 0.0045(12) 0.0042(11) -0.0068(13)
Ni2 0.0255(12) 0.0312(13) 0.0260(13) 0.0022(10) 0.0095(10) 0.0019(10)
Ni3 0.0279(12) 0.0317(14) 0.0284(14) 0.0020(11) 0.0107(11) -0.0016(10)
Ni4 0.0363(14) 0.0351(15) 0.0313(15) 0.0062(12) 0.0118(12) 0.0018(12)
Ni5 0.0290(12) 0.0268(13) 0.0261(13) 0.0006(10) 0.0101(11) 0.0014(10)
Ni6 0.0300(13) 0.0274(13) 0.0342(15) -0.0016(11) 0.0128(11) -0.0015(10)
Ni7 0.0370(15) 0.0438(17) 0.0343(16) 0.0064(13) 0.0157(13) -0.0045(13)
Ni8 0.0304(13) 0.0336(14) 0.0268(14) -0.0020(11) 0.0123(11) -0.0022(11)
Ni9 0.0301(13) 0.0343(14) 0.0316(15) -0.0011(11) 0.0137(11) 0.0023(11)
Ni10 0.0391(15) 0.0423(16) 0.0274(14) -0.0035(12) 0.0129(12) -0.0055(13)
Ni11 0.0260(12) 0.0330(14) 0.0296(14) -0.0022(11) 0.0103(11) -0.0025(10)
Ni12 0.0310(13) 0.0343(15) 0.0403(16) -0.0024(12) 0.0156(12) 0.0028(11)
Ni13 0.029(2) 0.036(2) 0.081(4) -0.017(2) 0.021(2) -0.0020(17)
O1 0.042(9) 0.035(9) 0.049(10) 0.010(7) 0.021(8) 0.004(7)
O2 0.036(8) 0.050(10) 0.028(8) 0.003(7) 0.016(7) 0.005(7)
O3 0.065(12) 0.054(11) 0.031(9) -0.005(8) 0.002(9) 0.009(9)
O4 0.018(7) 0.053(10) 0.057(11) -0.003(8) 0.012(7) 0.001(7)
O5 0.039(9) 0.066(12) 0.045(11) -0.005(9) 0.012(8) -0.005(8)
O6 0.033(7) 0.031(8) 0.036(9) -0.002(6) 0.009(7) 0.006(6)
O7 0.031(7) 0.030(7) 0.023(7) 0.008(6) 0.006(6) -0.002(6)
O8 0.022(6) 0.032(8) 0.034(8) -0.010(6) 0.005(6) 0.005(6)
O9 0.025(7) 0.044(9) 0.030(8) -0.011(7) 0.013(6) -0.002(6)
O10 0.027(7) 0.031(7) 0.022(7) -0.007(6) 0.009(6) -0.009(6)
O11 0.053(9) 0.030(8) 0.021(7) -0.003(6) 0.019(7) 0.008(7)
O12 0.039(8) 0.043(9) 0.025(8) -0.003(7) 0.002(7) 0.001(7)
O13 0.050(9) 0.023(7) 0.046(10) -0.005(6) 0.028(8) -0.009(7)
O14 0.036(7) 0.030(7) 0.022(7) 0.000(6) 0.012(6) -0.004(6)
O15 0.026(7) 0.029(7) 0.028(7) 0.003(6) 0.014(6) 0.002(5)
O16 0.054(10) 0.024(7) 0.043(9) -0.001(6) 0.028(8) -0.008(7)
O17 0.044(8) 0.027(7) 0.022(7) 0.008(6) 0.015(6) 0.004(6)
O18 0.026(7) 0.032(8) 0.027(8) 0.003(6) 0.004(6) -0.003(6)
O19 0.028(7) 0.027(7) 0.037(8) -0.004(6) 0.020(6) -0.008(6)
O20 0.027(7) 0.044(9) 0.039(9) 0.009(7) 0.019(7) -0.005(6)
O21 0.028(7) 0.037(8) 0.020(7) -0.009(6) 0.011(6) -0.001(6)
O22 0.034(8) 0.036(9) 0.042(10) -0.003(7) 0.001(7) 0.014(7)
O23 0.034(8) 0.033(8) 0.046(9) 0.001(7) 0.024(7) -0.002(6)
O24 0.050(10) 0.042(9) 0.047(10) 0.009(8) 0.031(8) 0.010(8)
O25 0.040(8) 0.042(9) 0.034(9) 0.005(7) 0.020(7) -0.002(7)
O26 0.041(8) 0.024(7) 0.039(9) -0.004(6) 0.022(7) -0.005(6)
O27 0.027(7) 0.042(9) 0.023(7) 0.007(6) 0.003(6) 0.005(6)
O28 0.024(7) 0.027(7) 0.033(8) 0.000(6) -0.003(6) 0.002(6)
O29 0.037(8) 0.037(8) 0.036(9) 0.003(7) 0.011(7) 0.001(7)
O30 0.038(8) 0.038(9) 0.027(8) -0.001(6) 0.003(7) 0.006(7)
O31 0.030(7) 0.045(9) 0.023(7) -0.003(6) 0.013(6) 0.002(6)
O32 0.034(9) 0.062(12) 0.077(14) 0.031(10) 0.029(9) 0.000(8)
O33 0.028(7) 0.032(8) 0.042(9) -0.004(7) 0.017(7) -0.004(6)
O34 0.026(7) 0.048(9) 0.032(8) 0.001(7) 0.009(6) 0.002(6)
O35 0.023(6) 0.031(7) 0.024(7) -0.002(6) 0.009(6) -0.005(5)
O36 0.024(7) 0.042(8) 0.025(7) -0.003(6) 0.010(6) 0.002(6)
O37 0.025(6) 0.027(7) 0.028(7) -0.005(6) 0.017(6) 0.005(5)
O38 0.042(8) 0.027(7) 0.032(8) 0.001(6) 0.015(7) 0.008(6)
O39 0.025(7) 0.037(8) 0.028(8) -0.012(6) 0.008(6) -0.006(6)
O40 0.036(8) 0.036(9) 0.045(10) -0.005(7) 0.006(7) 0.000(7)
O41 0.039(9) 0.032(8) 0.072(13) -0.023(8) 0.029(9) -0.007(7)
O42 0.045(9) 0.048(10) 0.031(9) 0.008(7) -0.003(7) -0.002(8)
O43 0.033(7) 0.042(9) 0.019(7) 0.005(6) 0.004(6) 0.007(6)
O44 0.020(6) 0.036(8) 0.030(8) -0.001(6) 0.001(6) 0.003(6)
O45 0.034(8) 0.044(9) 0.056(11) -0.007(8) 0.028(8) -0.004(7)
O46 0.033(8) 0.028(8) 0.044(9) -0.002(7) 0.010(7) 0.006(6)
O47 0.031(7) 0.044(9) 0.028(8) 0.001(7) 0.008(6) 0.005(7)
O48 0.028(7) 0.037(8) 0.034(8) -0.015(7) 0.004(6) -0.002(6)
O49 0.052(10) 0.045(9) 0.039(9) -0.003(7) 0.025(8) 0.000(8)
O50 0.032(7) 0.028(7) 0.041(9) 0.000(6) 0.011(7) -0.005(6)
O51 0.024(6) 0.030(7) 0.023(7) -0.006(6) -0.002(6) -0.001(6)
O52 0.029(7) 0.035(8) 0.039(9) 0.008(7) 0.016(7) 0.007(6)
O54 0.017(7) 0.050(10) 0.064(12) -0.007(8) 0.012(7) 0.005(6)
O55 0.038(8) 0.043(9) 0.032(8) -0.006(7) 0.017(7) -0.001(7)
O56 0.027(7) 0.030(7) 0.023(7) 0.005(5) 0.011(6) 0.015(6)
O57 0.026(7) 0.047(9) 0.030(8) 0.004(7) 0.010(6) -0.005(6)
O58 0.024(7) 0.041(8) 0.033(8) 0.006(6) 0.018(6) 0.004(6)
O59 0.038(8) 0.038(8) 0.042(9) -0.011(7) 0.025(7) -0.001(7)
O60 0.057(10) 0.053(10) 0.018(8) -0.003(7) 0.015(7) -0.007(8)
O61 0.054(10) 0.039(9) 0.069(13) -0.015(9) 0.035(10) -0.019(8)
O62 0.042(8) 0.051(9) 0.015(7) -0.005(6) 0.009(6) -0.011(7)
O63 0.041(8) 0.047(9) 0.049(10) -0.018(8) 0.035(8) -0.017(7)
O64 0.043(8) 0.026(7) 0.031(8) -0.003(6) 0.016(7) -0.002(6)
O65 0.021(6) 0.026(7) 0.041(8) 0.006(6) 0.019(6) 0.004(5)
O66 0.028(7) 0.037(8) 0.050(10) -0.021(7) 0.017(7) -0.012(6)
O67 0.033(8) 0.037(9) 0.055(11) 0.003(8) 0.019(8) -0.001(7)
O68 0.042(8) 0.049(9) 0.027(8) -0.010(7) 0.022(7) -0.014(7)
O69 0.030(8) 0.046(10) 0.060(12) -0.009(8) 0.007(8) 0.010(7)
O70 0.062(12) 0.076(14) 0.037(10) 0.004(9) 0.025(9) -0.011(10)
O71 0.036(8) 0.048(10) 0.061(12) 0.006(8) 0.026(8) -0.011(7)
O72 0.026(7) 0.029(7) 0.024(7) -0.009(6) 0.006(6) -0.006(6)
O73 0.041(9) 0.033(8) 0.050(10) 0.004(7) 0.019(8) -0.008(7)
O74 0.047(10) 0.057(11) 0.047(11) -0.015(9) 0.016(9) -0.010(9)
O75 0.025(8) 0.059(12) 0.074(14) -0.006(10) -0.004(8) 0.000(8)
O76 0.035(8) 0.036(8) 0.035(9) 0.001(7) 0.011(7) -0.009(6)
O77 0.043(9) 0.053(11) 0.049(11) -0.022(8) 0.016(8) -0.003(8)
O78 0.061(11) 0.025(8) 0.083(14) -0.011(8) 0.037(11) 0.006(8)
O79 0.037(8) 0.026(7) 0.042(9) -0.004(6) 0.016(7) 0.006(6)
O6W 0.046(11) 0.069(14) 0.070(15) 0.022(11) -0.009(10) -0.012(10)
O7W 0.060(11) 0.050(11) 0.046(11) 0.013(9) 0.003(9) 0.016(9)
O8W 0.053(11) 0.042(10) 0.083(15) -0.014(10) 0.032(11) -0.016(8)
O9W 0.086(16) 0.096(17) 0.049(12) -0.003(11) 0.043(12) -0.012(13)
O10W 0.055(11) 0.061(11) 0.045(10) 0.004(9) 0.032(9) 0.006(9)
O11W 0.029(7) 0.039(9) 0.049(10) 0.004(7) 0.017(7) 0.002(6)
N1 0.052(13) 0.060(15) 0.055(15) 0.007(11) 0.024(12) -0.002(11)
N2 0.046(12) 0.062(14) 0.029(11) 0.008(10) 0.002(9) -0.007(10)
N3 0.034(10) 0.054(12) 0.030(10) 0.013(9) 0.007(8) -0.002(9)
N4 0.044(11) 0.059(14) 0.038(12) 0.009(10) 0.011(10) 0.010(10)
N5 0.062(14) 0.055(14) 0.040(13) -0.005(10) 0.007(11) -0.019(11)
N6 0.037(10) 0.048(11) 0.028(10) -0.007(8) 0.010(8) -0.015(9)
N7 0.032(9) 0.037(11) 0.055(13) 0.000(9) 0.013(9) 0.001(8)
N8 0.056(13) 0.053(13) 0.040(12) -0.003(10) 0.010(10) -0.035(11)
N9 0.067(14) 0.045(12) 0.049(13) 0.017(10) 0.044(12) 0.022(10)
N10 0.046(11) 0.046(12) 0.039(12) 0.022(9) 0.007(9) 0.010(9)
N11 0.049(13) 0.089(18) 0.031(12) 0.010(12) 0.010(10) -0.005(12)
N12 0.067(15) 0.048(13) 0.047(14) 0.000(10) 0.020(12) 0.001(11)
C1 0.023(10) 0.051(14) 0.038(13) 0.011(11) 0.002(9) 0.004(10)
C2 0.031(11) 0.056(16) 0.056(16) 0.038(13) 0.012(11) 0.008(11)
C3 0.069(18) 0.050(16) 0.049(17) 0.020(13) 0.018(14) 0.019(14)
C4 0.055(16) 0.052(16) 0.041(15) -0.007(12) -0.009(13) 0.003(13)
C5 0.053(16) 0.055(17) 0.040(15) -0.013(13) -0.010(12) 0.001(13)
C8 0.051(18) 0.12(3) 0.09(3) -0.07(3) -0.038(19) 0.01(2)
C9 0.07(2) 0.053(18) 0.11(3) -0.043(19) 0.03(2) -0.012(16)
C10 0.11(3) 0.050(18) 0.07(2) 0.042(17) 0.02(2) 0.011(19)
C11 0.07(2) 0.08(2) 0.10(3) 0.05(2) 0.04(2) 0.020(19)
C12 0.08(2) 0.14(4) 0.06(2) 0.00(2) 0.005(19) -0.05(3)
C13 0.13(4) 0.13(4) 0.06(2) 0.02(2) 0.04(3) 0.02(3)
C14 0.10(3) 0.041(16) 0.09(3) -0.021(16) 0.04(2) -0.003(16)
C15 0.09(3) 0.12(3) 0.038(17) -0.022(19) 0.008(17) -0.03(2)
C16 0.16(4) 0.08(2) 0.045(19) -0.010(17) 0.02(2) -0.05(3)
C17 0.22(6) 0.09(3) 0.06(2) -0.03(2) 0.05(3) -0.07(3)
C18 0.15(4) 0.09(3) 0.08(3) 0.04(3) -0.04(3) -0.02(3)
C19 0.11(3) 0.06(2) 0.15(5) 0.03(3) 0.03(3) 0.02(2)
C20 0.055(14) 0.039(12) 0.024(11) -0.009(9) 0.026(10) -0.001(10)
C24 0.07(2) 0.055(18) 0.07(2) -0.002(15) 0.027(17) 0.007(15)
C25 0.039(16) 0.08(2) 0.13(4) 0.01(2) -0.029(19) 0.030(16)

loop_
_atom_type_symbol
_atom_type_description
_atom_type_scat_dispersion_real
_atom_type_scat_dispersion_imag
_atom_type_scat_source
C C 0.0033 0.0016 'International Tables Vol C Tables 4.2.6.8 and 6.1.1.4'
H H 0.0000 0.0000 'International Tables Vol C Tables 4.2.6.8 and 6.1.1.4'
N N 0.0061 0.0033 'International Tables Vol C Tables 4.2.6.8 and 6.1.1.4'
O O 0.0106 0.0060 'International Tables Vol C Tables 4.2.6.8 and 6.1.1.4'
P P 0.1023 0.0942 'International Tables Vol C Tables 4.2.6.8 and 6.1.1.4'
Ni Ni 0.3393 1.1124 'International Tables Vol C Tables 4.2.6.8 and 6.1.1.4'
W W -0.8490 6.8722 'International Tables Vol C Tables 4.2.6.8 and 6.1.1.4'

loop_
_geom_angle_atom_site_label_1
_geom_angle_atom_site_label_2
_geom_angle_atom_site_label_3
_geom_angle
_geom_angle_site_symmetry_1
_geom_angle_site_symmetry_3
O24 W1 O14 103.8(7) . .
O24 W1 O34 100.7(8) . .
O14 W1 O34 91.3(6) . .
O24 W1 O11 101.8(7) . .
O14 W1 O11 91.0(6) . .
O34 W1 O11 156.1(6) . .
O24 W1 O6 96.9(7) . 3_665
O14 W1 O6 159.2(6) . 3_665
O34 W1 O6 85.9(6) . 3_665
O11 W1 O6 83.6(6) . 3_665
O24 W1 O65 169.2(6) . .
O14 W1 O65 86.2(5) . .
O34 W1 O65 82.9(6) . .
O11 W1 O65 73.6(6) . .
O6 W1 O65 73.0(5) 3_665 .
O49 W2 O62 104.0(7) . .
O49 W2 O47 101.5(7) . .
O62 W2 O47 93.5(7) . .
O49 W2 O11 102.2(7) . .
O62 W2 O11 90.3(7) . .
O47 W2 O11 154.3(6) . .
O49 W2 O23 99.6(7) . 3_665
O62 W2 O23 156.2(6) . 3_665
O47 W2 O23 84.9(6) . 3_665
O11 W2 O23 81.6(6) . 3_665
O49 W2 O65 169.4(7) . .
O62 W2 O65 84.7(5) . .
O47 W2 O65 83.7(5) . .
O11 W2 O65 71.3(5) . .
O23 W2 O65 71.4(5) 3_665 .
O40 W3 O72 103.6(7) . .
O40 W3 O30 102.7(8) . .
O72 W3 O30 92.9(6) . .
O40 W3 O8 100.0(7) . .
O72 W3 O8 90.1(6) . .
O30 W3 O8 155.7(6) . .
O40 W3 O54 99.9(7) . .
O72 W3 O54 156.5(6) . .
O30 W3 O54 83.2(7) . .
O8 W3 O54 84.5(7) . .
O40 W3 O51 171.6(6) . .
O72 W3 O51 84.3(5) . .
O30 W3 O51 73.5(6) . .
O8 W3 O51 82.8(5) . .
O54 W3 O51 72.3(6) . .
O13 W4 O26 101.3(7) . .
O13 W4 O8 100.4(7) . .
O26 W4 O8 91.8(6) . .
O13 W4 O25 102.7(7) . .
O26 W4 O25 90.4(7) . .
O8 W4 O25 155.9(6) . .
O13 W4 O45 101.7(7) . .
O26 W4 O45 157.0(6) . .
O8 W4 O45 85.5(6) . .
O25 W4 O45 83.1(7) . .
O13 W4 O76 171.8(6) . .
O26 W4 O76 85.3(6) . .
O8 W4 O76 84.1(6) . .
O25 W4 O76 72.2(6) . .
O45 W4 O76 71.7(6) . .
O71 W5 O27 102.0(7) . .
O71 W5 O52 100.7(7) . .
O27 W5 O52 92.9(6) . .
O71 W5 O73 101.1(8) . .
O27 W5 O73 91.5(7) . .
O52 W5 O73 156.3(6) . .
O71 W5 O79 99.9(7) . .
O27 W5 O79 158.0(6) . .
O52 W5 O79 85.0(6) . .
O73 W5 O79 82.2(7) . .
O71 W5 O39 170.5(7) . .
O27 W5 O39 85.9(6) . .
O52 W5 O39 84.1(5) . .
O73 W5 O39 73.0(6) . .
O79 W5 O39 72.1(5) . .
O1 W6 O50 102.5(7) . .
O1 W6 O28 100.9(7) . .
O50 W6 O28 90.6(7) . .
O1 W6 O44 101.8(7) . .
O50 W6 O44 92.6(7) . .
O28 W6 O44 155.8(6) . .
O1 W6 O33 99.2(7) . 3_665
O50 W6 O33 158.3(6) . 3_665
O28 W6 O33 85.7(6) . 3_665
O44 W6 O33 82.5(6) . 3_665
O1 W6 O37 172.1(6) . .
O50 W6 O37 84.7(6) . .
O28 W6 O37 81.9(5) . .
O44 W6 O37 74.6(5) . .
O33 W6 O37 73.6(5) 3_665 .
O12 W7 O38 102.8(7) . .
O12 W7 O46 101.6(7) . .
O38 W7 O46 90.2(6) . .
O12 W7 O34 101.6(7) . .
O38 W7 O34 91.3(6) . .
O46 W7 O34 155.8(7) . .
O12 W7 O43 100.6(7) . 3_665
O38 W7 O43 156.6(6) . 3_665
O46 W7 O43 83.6(6) . 3_665
O34 W7 O43 85.5(6) . 3_665
O12 W7 O21 171.7(6) . .
O38 W7 O21 84.1(6) . .
O46 W7 O21 73.5(6) . .
O34 W7 O21 82.6(6) . .
O43 W7 O21 72.4(5) 3_665 .
O69 W8 O48 104.5(7) . .
O69 W8 O43 102.1(8) . .
O48 W8 O43 90.9(7) . .
O69 W8 O29 101.7(8) . .
O48 W8 O29 87.5(7) . .
O43 W8 O29 155.8(6) . .
O69 W8 O36 102.0(7) . .
O48 W8 O36 153.1(6) . .
O43 W8 O36 88.2(6) . .
O29 W8 O36 82.5(6) . .
O69 W8 O21 174.1(7) . 3_665
O48 W8 O21 72.3(5) . 3_665
O43 W8 O21 73.3(5) . 3_665
O29 W8 O21 83.3(6) . 3_665
O36 W8 O21 81.8(5) . 3_665
O5 W9 O64 106.1(8) . .
O5 W9 O47 101.2(8) . .
O64 W9 O47 90.7(6) . .
O5 W9 O44 101.9(8) . .
O64 W9 O44 89.4(6) . .
O47 W9 O44 155.9(6) . .
O5 W9 O20 99.7(7) . 3_665
O64 W9 O20 154.0(6) . 3_665
O47 W9 O20 86.8(6) . 3_665
O44 W9 O20 82.6(6) . 3_665
O5 W9 O37 170.8(7) . .
O64 W9 O37 81.0(6) . .
O47 W9 O37 84.2(5) . .
O44 W9 O37 72.0(5) . .
O20 W9 O37 73.0(5) 3_665 .
O77 W10 O55 104.7(7) . .
O77 W10 O46 101.0(8) . .
O55 W10 O46 91.6(7) . .
O77 W10 O28 101.4(8) . .
O55 W10 O28 90.4(6) . .
O46 W10 O28 156.2(6) . .
O77 W10 O48 97.8(7) . 3_665
O55 W10 O48 157.5(6) . 3_665
O46 W10 O48 84.1(7) . 3_665
O28 W10 O48 85.0(6) . 3_665
O77 W10 O21 168.8(7) . .
O55 W10 O21 85.8(6) . .
O46 W10 O21 74.5(6) . .
O28 W10 O21 82.0(5) . .
O48 W10 O21 71.7(5) 3_665 .
O2 W11 O23 100.5(7) . .
O2 W11 O36 102.4(7) . .
O23 W11 O36 157.1(6) . .
O2 W11 O31 101.4(7) . .
O23 W11 O31 90.2(6) . .
O36 W11 O31 84.2(6) . .
O2 W11 O6 99.9(7) . .
O23 W11 O6 89.6(6) . .
O36 W11 O6 87.7(6) . .
O31 W11 O6 158.4(6) . .
O2 W11 O65 171.6(6) . 3_665
O23 W11 O65 74.6(6) . 3_665
O36 W11 O65 82.9(5) . 3_665
O31 W11 O65 85.6(5) . 3_665
O6 W11 O65 73.5(5) . 3_665
O74 W12 O15 103.2(8) . .
O74 W12 O68 100.0(8) . .
O15 W12 O68 90.7(6) . .
O74 W12 O73 103.8(8) . .
O15 W12 O73 90.5(6) . .
O68 W12 O73 155.2(7) . .
O74 W12 O66 99.3(7) . .
O15 W12 O66 157.5(6) . .
O68 W12 O66 85.1(7) . .
O73 W12 O66 84.4(7) . .
O74 W12 O39 170.8(7) . .
O15 W12 O39 85.0(5) . .
O68 W12 O39 83.9(6) . .
O73 W12 O39 71.6(6) . .
O66 W12 O39 72.6(5) . .
O42 W13 O17 105.6(7) . .
O42 W13 O30 101.2(7) . .
O17 W13 O30 90.9(6) . .
O42 W13 O52 100.8(7) . .
O17 W13 O52 90.2(6) . .
O30 W13 O52 156.9(6) . .
O42 W13 O22 99.4(8) . .
O17 W13 O22 155.0(6) . .
O30 W13 O22 82.5(7) . .
O52 W13 O22 86.8(6) . .
O42 W13 O51 170.3(7) . .
O17 W13 O51 82.4(5) . .
O30 W13 O51 72.8(6) . .
O52 W13 O51 84.5(5) . .
O22 W13 O51 72.6(6) . .
O32 W14 O33 101.7(8) . .
O32 W14 O29 101.3(8) . .
O33 W14 O29 89.5(7) . .
O32 W14 O20 102.4(8) . .
O33 W14 O20 89.8(7) . .
O29 W14 O20 155.9(6) . .
O32 W14 O31 102.4(8) . .
O33 W14 O31 155.9(6) . .
O29 W14 O31 84.3(6) . .
O20 W14 O31 86.5(6) . .
O32 W14 O37 173.1(7) . 3_665
O33 W14 O37 72.9(5) . 3_665
O29 W14 O37 83.0(6) . 3_665
O20 W14 O37 73.7(5) . 3_665
O31 W14 O37 83.2(5) . 3_665
O78 W15 O66 101.7(8) . .
O78 W15 O79 102.0(8) . .
O66 W15 O79 91.0(7) . .
O78 W15 O67 101.7(8) . .
O66 W15 O67 156.2(7) . .
O79 W15 O67 88.3(7) . .
O78 W15 O63 102.7(8) . .
O66 W15 O63 87.0(7) . .
O79 W15 O63 155.1(6) . .
O67 W15 O63 83.7(7) . .
O78 W15 O39 172.4(7) . .
O66 W15 O39 73.7(5) . .
O79 W15 O39 72.3(5) . .
O67 W15 O39 83.5(6) . .
O63 W15 O39 83.3(6) . .
O61 W16 O45 103.1(7) . .
O61 W16 O59 99.3(8) . .
O45 W16 O59 90.5(7) . .
O61 W16 O63 100.8(7) . .
O45 W16 O63 155.7(6) . .
O59 W16 O63 89.6(7) . .
O61 W16 O41 102.3(8) . .
O45 W16 O41 86.7(7) . .
O59 W16 O41 158.3(6) . .
O63 W16 O41 84.3(7) . .
O61 W16 O76 171.2(8) . .
O45 W16 O76 72.4(6) . .
O59 W16 O76 73.5(6) . .
O63 W16 O76 84.4(6) . .
O41 W16 O76 85.2(6) . .
O75 W17 O22 102.4(9) . .
O75 W17 O41 101.0(9) . .
O22 W17 O41 156.5(7) . .
O75 W17 O54 103.4(8) . .
O22 W17 O54 89.1(7) . .
O41 W17 O54 87.9(7) . .
O75 W17 O67 101.5(8) . .
O22 W17 O67 87.1(7) . .
O41 W17 O67 85.8(7) . .
O54 W17 O67 155.1(6) . .
O75 W17 O51 172.9(8) . .
O22 W17 O51 72.2(5) . .
O41 W17 O51 84.7(6) . .
O54 W17 O51 72.2(5) . .
O67 W17 O51 83.2(5) . .
O70 W18 O57 104.7(8) . .
O70 W18 O25 102.7(8) . .
O57 W18 O25 91.2(7) . .
O70 W18 O68 101.8(8) . .
O57 W18 O68 90.7(6) . .
O25 W18 O68 154.0(7) . .
O70 W18 O59 98.4(8) . .
O57 W18 O59 156.8(7) . .
O25 W18 O59 82.6(6) . .
O68 W18 O59 85.5(6) . .
O70 W18 O76 169.2(7) . .
O57 W18 O76 84.5(6) . .
O25 W18 O76 71.0(6) . .
O68 W18 O76 83.4(6) . .
O59 W18 O76 72.4(6) . .
O35 P2 O51 111.9(8) . .
O35 P2 O39 110.1(8) . .
O51 P2 O39 108.6(8) . .
O35 P2 O76 109.0(8) . .
O51 P2 O76 107.2(8) . .
O39 P2 O76 110.0(8) . .
O37 P1 O21 107.1(8) . .
O37 P1 O19 112.8(8) . .
O21 P1 O19 109.7(8) . .
O37 P1 O65 109.3(7) . .
O21 P1 O65 107.5(8) . .
O19 P1 O65 110.3(8) . .
O58 Ni1 N11 176.1(8) . .
O58 Ni1 N2 99.3(7) . .
N11 Ni1 N2 83.9(9) . .
O58 Ni1 O15 79.1(6) . .
N11 Ni1 O15 98.4(8) . .
N2 Ni1 O15 94.6(7) . .
O58 Ni1 O6W 92.7(8) . .
N11 Ni1 O6W 89.6(10) . .
N2 Ni1 O6W 90.2(8) . .
O15 Ni1 O6W 171.1(7) . .
O58 Ni1 O57 79.6(6) . .
N11 Ni1 O57 97.2(8) . .
N2 Ni1 O57 178.6(7) . .
O15 Ni1 O57 84.4(6) . .
O6W Ni1 O57 90.6(7) . .
O56 Ni2 O2 94.2(6) . .
O56 Ni2 O58 96.2(6) . .
O2 Ni2 O58 93.5(6) . .
O56 Ni2 O15 175.1(6) . .
O2 Ni2 O15 90.2(6) . .
O58 Ni2 O15 81.4(6) . .
O56 Ni2 O27 81.0(6) . .
O2 Ni2 O27 90.3(6) . .
O58 Ni2 O27 175.4(6) . .
O15 Ni2 O27 101.1(6) . .
O56 Ni2 O35 84.0(5) . .
O2 Ni2 O35 177.6(6) . .
O58 Ni2 O35 85.0(5) . .
O15 Ni2 O35 91.5(5) . .
O27 Ni2 O35 91.1(5) . .
O7 Ni3 O57 171.3(6) . .
O7 Ni3 O58 94.5(6) . .
O57 Ni3 O58 82.1(6) . .
O7 Ni3 O7W 99.8(7) . .
O57 Ni3 O7W 88.6(7) . .
O58 Ni3 O7W 97.8(7) . .
O7 Ni3 O26 83.1(6) . .
O57 Ni3 O26 99.3(6) . .
O58 Ni3 O26 173.3(6) . .
O7W Ni3 O26 88.8(7) . .
O7 Ni3 O35 81.4(5) . .
O57 Ni3 O35 90.3(6) . .
O58 Ni3 O35 84.3(5) . .
O7W Ni3 O35 177.4(7) . .
O26 Ni3 O35 89.1(5) . .
O56 Ni4 O60 90.5(6) . .
O56 Ni4 N3 99.7(7) . .
O60 Ni4 N3 91.6(8) . .
O56 Ni4 O17 84.5(5) . .
O60 Ni4 O17 88.3(6) . .
N3 Ni4 O17 175.8(7) . .
O56 Ni4 N10 173.6(8) . .
O60 Ni4 N10 95.8(8) . .
N3 Ni4 N10 81.1(8) . .
O17 Ni4 N10 94.7(7) . .
O56 Ni4 O27 75.6(5) . .
O60 Ni4 O27 163.5(6) . .
N3 Ni4 O27 99.5(7) . .
O17 Ni4 O27 81.6(5) . .
N10 Ni4 O27 98.0(8) . .
O56 Ni4 Ni5 43.3(4) . .
O60 Ni4 Ni5 77.9(5) . .
N3 Ni4 Ni5 140.4(6) . .
O17 Ni4 Ni5 43.6(4) . .
N10 Ni4 Ni5 137.4(6) . .
O27 Ni4 Ni5 85.9(4) . .
O16 Ni5 O7 96.9(6) . .
O16 Ni5 O56 92.9(6) . .
O7 Ni5 O56 93.4(5) . .
O16 Ni5 O17 92.2(6) . .
O7 Ni5 O17 170.8(6) . .
O56 Ni5 O17 85.4(6) . .
O16 Ni5 O72 94.5(6) . .
O7 Ni5 O72 84.1(6) . .
O56 Ni5 O72 172.4(5) . .
O17 Ni5 O72 95.9(6) . .
O16 Ni5 O35 176.1(6) . .
O7 Ni5 O35 81.8(6) . .
O56 Ni5 O35 83.5(5) . .
O17 Ni5 O35 89.0(5) . .
O72 Ni5 O35 89.0(5) . .
O16 Ni5 Ni4 82.0(4) . .
O7 Ni5 Ni4 135.9(4) . .
O56 Ni5 Ni4 43.0(4) . .
O17 Ni5 Ni4 44.8(4) . .
O72 Ni5 Ni4 140.0(4) . .
O35 Ni5 Ni4 96.3(4) . .
O7 Ni6 N6 95.6(7) . .
O7 Ni6 N7 178.4(7) . .
N6 Ni6 N7 83.5(8) . .
O7 Ni6 O1 90.8(6) . .
N6 Ni6 O1 90.4(8) . .
N7 Ni6 O1 90.7(7) . .
O7 Ni6 O72 82.8(5) . .
N6 Ni6 O72 91.5(7) . .
N7 Ni6 O72 95.8(7) . .
O1 Ni6 O72 173.4(6) . .
O7 Ni6 O26 81.8(6) . .
N6 Ni6 O26 175.3(7) . .
N7 Ni6 O26 99.0(7) . .
O1 Ni6 O26 93.5(6) . .
O72 Ni6 O26 84.3(5) . .
N8 Ni7 O9 97.8(8) . .
N8 Ni7 O9W 93.4(9) . .
O9 Ni7 O9W 95.3(8) . .
N8 Ni7 N1 84.4(9) . .
O9 Ni7 N1 175.7(8) . .
O9W Ni7 N1 88.2(9) . .
N8 Ni7 O38 176.4(8) . .
O9 Ni7 O38 79.5(6) . .
O9W Ni7 O38 89.2(8) . .
N1 Ni7 O38 98.1(8) . .
N8 Ni7 O14 91.8(8) . .
O9 Ni7 O14 78.9(5) . .
O9W Ni7 O14 172.8(8) . .
N1 Ni7 O14 97.4(8) . .
O38 Ni7 O14 85.4(5) . .
O18 Ni8 O9 95.6(6) . .
O18 Ni8 O8W 95.3(7) . .
O9 Ni8 O8W 97.2(7) . .
O18 Ni8 O14 170.8(6) . .
O9 Ni8 O14 82.2(6) . .
O8W Ni8 O14 93.8(7) . .
O18 Ni8 O62 81.7(6) . .
O9 Ni8 O62 172.2(6) . .
O8W Ni8 O62 90.3(7) . .
O14 Ni8 O62 99.4(6) . .
O18 Ni8 O19 81.2(6) . .
O9 Ni8 O19 82.2(6) . .
O8W Ni8 O19 176.4(7) . .
O14 Ni8 O19 89.6(6) . .
O62 Ni8 O19 90.2(6) . .
O9 Ni9 O10 96.8(6) . .
O9 Ni9 O38 82.0(6) . .
O10 Ni9 O38 171.5(6) . .
O9 Ni9 O10W 95.2(7) . .
O10 Ni9 O10W 94.0(7) . .
O38 Ni9 O10W 94.5(7) . .
O9 Ni9 O55 172.8(6) . .
O10 Ni9 O55 82.8(6) . .
O38 Ni9 O55 97.3(6) . .
O10W Ni9 O55 92.0(7) . .
O9 Ni9 O19 83.3(5) . .
O10 Ni9 O19 83.1(6) . .
O38 Ni9 O19 88.4(6) . .
O10W Ni9 O19 176.6(7) . .
O55 Ni9 O19 89.5(5) . .
O18 Ni10 N12 178.4(8) . .
O18 Ni10 N5 97.4(8) . .
N12 Ni10 N5 82.1(9) . .
O18 Ni10 O64 83.7(6) . .
N12 Ni10 O64 96.8(8) . .
N5 Ni10 O64 178.8(8) . .
O18 Ni10 O3 89.1(7) . .
N12 Ni10 O3 92.5(9) . .
N5 Ni10 O3 90.5(9) . .
O64 Ni10 O3 89.1(7) . .
O18 Ni10 O62 76.6(5) . .
N12 Ni10 O62 101.9(8) . .
N5 Ni10 O62 97.8(8) . .
O64 Ni10 O62 82.8(6) . .
O3 Ni10 O62 164.2(6) . .
O18 Ni10 Ni11 42.2(4) . .
N12 Ni10 Ni11 138.7(7) . .
N5 Ni10 Ni11 137.1(7) . .
O64 Ni10 Ni11 43.8(4) . .
O3 Ni10 Ni11 77.7(5) . .
O62 Ni10 Ni11 87.1(4) . .
O18 Ni11 O10 93.4(6) . .
O18 Ni11 O4 95.2(6) . .
O10 Ni11 O4 95.7(6) . .
O18 Ni11 O64 85.7(6) . .
O10 Ni11 O64 172.9(6) . .
O4 Ni11 O64 91.4(7) . .
O18 Ni11 O50 171.0(6) . .
O10 Ni11 O50 82.9(6) . .
O4 Ni11 O50 93.4(6) . .
O64 Ni11 O50 97.0(6) . .
O18 Ni11 O19 81.4(5) . .
O10 Ni11 O19 82.7(5) . .
O4 Ni11 O19 176.2(6) . .
O64 Ni11 O19 90.2(6) . .
O50 Ni11 O19 89.9(6) . .
O18 Ni11 Ni10 42.7(4) . .
O10 Ni11 Ni10 135.2(4) . .
O4 Ni11 Ni10 83.2(5) . .
O64 Ni11 Ni10 45.4(4) . .
O50 Ni11 Ni10 141.8(5) . .
O19 Ni11 Ni10 95.5(4) . .
O10 Ni12 N9 94.2(7) . .
O10 Ni12 N4 175.6(7) . .
N9 Ni12 N4 82.0(9) . .
O10 Ni12 O50 81.4(5) . .
N9 Ni12 O50 175.6(7) . .
N4 Ni12 O50 102.3(7) . .
O10 Ni12 O11W 91.3(6) . .
N9 Ni12 O11W 96.7(8) . .
N4 Ni12 O11W 91.3(7) . .
O50 Ni12 O11W 84.0(6) . .
O10 Ni12 O55 81.2(6) . .
N9 Ni12 O55 93.5(7) . .
N4 Ni12 O55 96.8(7) . .
O50 Ni12 O55 85.4(6) . .
O11W Ni12 O55 167.8(6) . .
N14 Ni13 N14 180(4) 3_655 .
N14 Ni13 N13 71(3) 3_655 3_655
N14 Ni13 N13 109(3) . 3_655
N14 Ni13 N13 109(3) 3_655 .
N14 Ni13 N13 71(3) . .
N13 Ni13 N13 180(6) 3_655 .
W6 O1 Ni6 154.1(10) . .
W11 O2 Ni2 150.4(10) . .
C1 O3 Ni10 127.9(16) . .
C1 O4 Ni11 123.3(15) . .
W11 O6 W1 123.0(7) . 3_665
Ni5 O7 Ni3 104.0(7) . .
Ni5 O7 Ni6 98.7(6) . .
Ni3 O7 Ni6 100.2(6) . .
W4 O8 W3 148.7(8) . .
Ni9 O9 Ni8 102.5(7) . .
Ni9 O9 Ni7 100.4(6) . .
Ni8 O9 Ni7 101.1(6) . .
Ni11 O10 Ni12 98.5(6) . .
Ni11 O10 Ni9 101.9(6) . .
Ni12 O10 Ni9 100.2(6) . .
W1 O11 W2 125.4(7) . .
W1 O14 Ni8 132.6(7) . .
W1 O14 Ni7 126.6(7) . .
Ni8 O14 Ni7 96.7(6) . .
W12 O15 Ni2 131.4(7) . .
W12 O15 Ni1 126.6(7) . .
Ni2 O15 Ni1 98.2(6) . .
C20 O16 Ni5 125.3(14) . .
W13 O17 Ni5 137.5(8) . .
W13 O17 Ni4 130.0(7) . .
Ni5 O17 Ni4 91.6(6) . .
Ni8 O18 Ni11 105.9(6) . .
Ni8 O18 Ni10 106.4(7) . .
Ni11 O18 Ni10 95.1(6) . .
P1 O19 Ni9 126.5(9) . .
P1 O19 Ni11 121.3(8) . .
Ni9 O19 Ni11 92.1(5) . .
P1 O19 Ni8 124.2(8) . .
Ni9 O19 Ni8 91.7(5) . .
Ni11 O19 Ni8 91.4(5) . .
W14 O20 W9 125.5(7) . 3_665
P1 O21 W10 125.7(8) . .
P1 O21 W7 125.3(8) . .
W10 O21 W7 88.3(4) . .
P1 O21 W8 128.0(7) . 3_665
W10 O21 W8 89.0(4) . 3_665
W7 O21 W8 88.2(4) . 3_665
W17 O22 W13 126.1(8) . .
W11 O23 W2 124.7(8) . 3_665
W4 O25 W18 126.5(8) . .
W4 O26 Ni3 132.1(8) . .
W4 O26 Ni6 130.4(8) . .
Ni3 O26 Ni6 93.4(6) . .
W5 O27 Ni2 130.5(8) . .
W5 O27 Ni4 127.9(7) . .
Ni2 O27 Ni4 95.9(6) . .
W6 O28 W10 149.9(8) . .
W14 O29 W8 153.8(9) . .
W3 O30 W13 124.8(8) . .
W14 O31 W11 151.7(8) . .
W14 O33 W6 124.2(7) . 3_665
W1 O34 W7 149.2(8) . .
P2 O35 Ni2 123.3(8) . .
P2 O35 Ni5 123.6(8) . .
Ni2 O35 Ni5 91.6(5) . .
P2 O35 Ni3 124.8(8) . .
Ni2 O35 Ni3 91.2(5) . .
Ni5 O35 Ni3 92.8(5) . .
W11 O36 W8 154.2(8) . .
P1 O37 W6 126.7(7) . .
P1 O37 W9 124.7(7) . .
W6 O37 W9 88.5(4) . .
P1 O37 W14 127.8(7) . 3_665
W6 O37 W14 89.1(4) . 3_665
W9 O37 W14 87.5(4) . 3_665
W7 O38 Ni9 135.4(8) . .
W7 O38 Ni7 125.1(7) . .
Ni9 O38 Ni7 96.5(6) . .
P2 O39 W5 125.6(8) . .
P2 O39 W12 125.4(8) . .
W5 O39 W12 89.8(4) . .
P2 O39 W15 126.5(7) . .
W5 O39 W15 89.6(5) . .
W12 O39 W15 88.2(4) . .
W17 O41 W16 150.4(9) . .
W8 O43 W7 125.8(7) . 3_665
W6 O44 W9 124.5(8) . .
W16 O45 W4 125.7(8) . .
W10 O46 W7 123.4(9) . .
W2 O47 W9 147.9(9) . .
W8 O48 W10 126.5(7) . 3_665
W6 O50 Ni11 132.9(8) . .
W6 O50 Ni12 128.5(8) . .
Ni11 O50 Ni12 95.7(6) . .
P2 O51 W13 124.9(8) . .
P2 O51 W3 126.0(8) . .
W13 O51 W3 88.3(4) . .
P2 O51 W17 127.2(8) . .
W13 O51 W17 88.9(4) . .
W3 O51 W17 89.4(4) . .
W5 O52 W13 147.1(8) . .
W17 O54 W3 125.6(7) . .
W10 O55 Ni9 132.3(8) . .
W10 O55 Ni12 128.6(8) . .
Ni9 O55 Ni12 94.6(6) . .
Ni2 O56 Ni4 107.3(6) . .
Ni2 O56 Ni5 100.8(6) . .
Ni4 O56 Ni5 93.6(5) . .
W18 O57 Ni3 133.4(8) . .
W18 O57 Ni1 126.3(8) . .
Ni3 O57 Ni1 97.5(6) . .
Ni2 O58 Ni3 99.4(6) . .
Ni2 O58 Ni1 100.5(7) . .
Ni3 O58 Ni1 99.5(6) . .
W16 O59 W18 125.4(8) . .
C20 O60 Ni4 128.0(13) . .
W2 O62 Ni8 133.6(8) . .
W2 O62 Ni10 127.3(7) . .
Ni8 O62 Ni10 94.4(6) . .
W16 O63 W15 153.9(9) . .
W9 O64 Ni11 138.2(8) . .
W9 O64 Ni10 129.7(8) . .
Ni11 O64 Ni10 90.7(6) . .
P1 O65 W1 125.9(8) . .
P1 O65 W11 127.2(7) . 3_665
W1 O65 W11 90.1(4) . 3_665
P1 O65 W2 123.6(8) . .
W1 O65 W2 89.3(5) . .
W11 O65 W2 89.2(4) 3_665 .
W15 O66 W12 125.1(8) . .
W15 O67 W17 152.0(9) . .
W12 O68 W18 148.8(8) . .
W3 O72 Ni5 133.6(7) . .
W3 O72 Ni6 131.2(7) . .
Ni5 O72 Ni6 92.4(5) . .
W5 O73 W12 125.2(8) . .
P2 O76 W4 126.1(9) . .
P2 O76 W18 125.0(8) . .
W4 O76 W18 89.9(5) . .
P2 O76 W16 125.9(9) . .
W4 O76 W16 89.9(5) . .
W18 O76 W16 88.6(5) . .
W15 O79 W5 125.7(8) . .
C10 N1 Ni7 110(2) . .
C6 N2 Ni1 109.6(19) . .
C3 N3 Ni4 109.7(16) . .
C9 N4 Ni12 111.3(18) . .
C17 N5 Ni10 109(2) . .
C4 N6 Ni6 110.0(16) . .
C5 N7 Ni6 106.2(16) . .
C18 N8 Ni7 106(2) . .
C7 N9 Ni12 110.8(19) . .
C2 N10 Ni4 109.3(14) . .
C8 N11 Ni1 103.6(19) . .
C15 N12 Ni10 112(2) . .
C22 N13 Ni13 105(3) . .
C21 N14 Ni13 101(5) . .
O3 C1 O4 127(2) . .
O3 C1 C25 116(3) . .
O4 C1 C25 116(3) . .
N10 C2 C3 110(2) . .
N3 C3 C2 107(2) . .
N3 C3 C11 116(2) . .
C2 C3 C11 113(2) . .
C14 C4 N6 116(3) . .
C14 C4 C5 115(3) . .
N6 C4 C5 106(2) . .
N7 C5 C4 115(2) . .
C8 C6 C12 112(4) . .
C8 C6 N2 107(3) . .
C12 C6 N2 116(3) . .
N9 C7 C13 115(3) . .
N9 C7 C9 115(3) . .
C13 C7 C9 107(3) . .
C6 C8 N11 116(3) . .
N4 C9 C7 108(3) . .
C18 C10 N1 109(3) . .
C18 C10 C19 125(4) . .
N1 C10 C19 116(3) . .
N12 C15 C17 111(3) . .
C15 C17 N5 114(3) . .
C15 C17 C16 118(4) . .
N5 C17 C16 113(4) . .
N8 C18 C10 122(4) . .
O60 C20 O16 126.8(19) . .
O60 C20 C24 117(2) . .
O16 C20 C24 116(2) . .
C22 C21 N14 123(6) . .
N13 C22 C23 118(4) . .
N13 C22 C21 87(6) . .
C23 C22 C21 92(4) . .

loop_
_geom_bond_atom_site_label_1
_geom_bond_atom_site_label_2
_geom_bond_distance
_geom_bond_site_symmetry_2
W1 O24 1.697(16) .
W1 O14 1.818(14) .
W1 O34 1.896(16) .
W1 O11 1.915(14) .
W1 O6 1.982(15) 3_665
W1 O65 2.416(13) .
W2 O49 1.711(16) .
W2 O62 1.817(16) .
W2 O47 1.902(16) .
W2 O11 1.960(14) .
W2 O23 2.014(14) 3_665
W2 O65 2.484(15) .
W3 O40 1.709(16) .
W3 O72 1.809(14) .
W3 O30 1.886(16) .
W3 O8 1.927(15) .
W3 O54 1.997(15) .
W3 O51 2.437(13) .
W4 O13 1.754(14) .
W4 O26 1.811(14) .
W4 O8 1.905(15) .
W4 O25 1.914(16) .
W4 O45 2.029(15) .
W4 O76 2.404(15) .
W5 O71 1.741(16) .
W5 O27 1.823(15) .
W5 O52 1.899(15) .
W5 O73 1.905(17) .
W5 O79 2.018(14) .
W5 O39 2.419(15) .
W6 O1 1.745(16) .
W6 O50 1.825(14) .
W6 O28 1.908(15) .
W6 O44 1.916(15) .
W6 O33 2.015(14) 3_665
W6 O37 2.403(13) .
W7 O12 1.748(16) .
W7 O38 1.820(15) .
W7 O46 1.935(14) .
W7 O34 1.940(16) .
W7 O43 1.996(15) 3_665
W7 O21 2.460(14) .
W8 O69 1.692(16) .
W8 O48 1.855(14) .
W8 O43 1.880(15) .
W8 O29 1.931(16) .
W8 O36 1.933(14) .
W8 O21 2.498(13) 3_665
W9 O5 1.693(18) .
W9 O64 1.816(15) .
W9 O47 1.929(15) .
W9 O44 1.943(14) .
W9 O20 1.989(14) 3_665
W9 O37 2.491(14) .
W10 O77 1.719(16) .
W10 O55 1.833(15) .
W10 O46 1.928(16) .
W10 O28 1.928(15) .
W10 O48 2.008(14) 3_665
W10 O21 2.425(13) .
W11 O2 1.723(15) .
W11 O23 1.883(16) .
W11 O36 1.896(14) .
W11 O31 1.915(15) .
W11 O6 1.924(15) .
W11 O65 2.435(12) 3_665
W12 O74 1.722(17) .
W12 O15 1.849(13) .
W12 O68 1.905(14) .
W12 O73 1.963(16) .
W12 O66 2.017(15) .
W12 O39 2.445(13) .
W13 O42 1.706(17) .
W13 O17 1.809(14) .
W13 O30 1.942(16) .
W13 O52 1.952(16) .
W13 O22 1.975(15) .
W13 O51 2.433(15) .
W14 O32 1.712(15) .
W14 O33 1.888(14) .
W14 O29 1.891(16) .
W14 O20 1.905(16) .
W14 O31 1.908(15) .
W14 O37 2.514(13) 3_665
W15 O78 1.743(15) .
W15 O66 1.860(16) .
W15 O79 1.877(16) .
W15 O67 1.916(17) .
W15 O63 1.931(15) .
W15 O39 2.501(14) .
W16 O61 1.692(18) .
W16 O45 1.851(16) .
W16 O59 1.872(17) .
W16 O63 1.899(15) .
W16 O41 1.93(2) .
W16 O76 2.486(16) .
W17 O75 1.715(17) .
W17 O22 1.899(18) .
W17 O41 1.905(19) .
W17 O54 1.906(17) .
W17 O67 1.925(16) .
W17 O51 2.499(14) .
W18 O70 1.710(18) .
W18 O57 1.819(15) .
W18 O25 1.925(16) .
W18 O68 1.949(15) .
W18 O59 2.005(15) .
W18 O76 2.448(16) .
P2 O35 1.530(14) .
P2 O51 1.537(14) .
P2 O39 1.546(15) .
P2 O76 1.561(16) .
P1 O37 1.518(14) .
P1 O21 1.521(14) .
P1 O19 1.537(13) .
P1 O65 1.560(14) .
Ni1 O58 2.055(15) .
Ni1 N11 2.06(2) .
Ni1 N2 2.07(2) .
Ni1 O15 2.117(14) .
Ni1 O6W 2.13(2) .
Ni1 O57 2.133(14) .
Ni2 O56 2.011(14) .
Ni2 O2 2.021(15) .
Ni2 O58 2.035(15) .
Ni2 O15 2.044(14) .
Ni2 O27 2.075(14) .
Ni2 O35 2.172(13) .
Ni3 O7 2.006(15) .
Ni3 O57 2.033(16) .
Ni3 O58 2.047(14) .
Ni3 O7W 2.062(17) .
Ni3 O26 2.102(15) .
Ni3 O35 2.186(14) .
Ni4 O56 2.022(13) .
Ni4 O60 2.044(16) .
Ni4 N3 2.064(19) .
Ni4 O17 2.085(15) .
Ni4 N10 2.097(18) .
Ni4 O27 2.293(15) .
Ni4 Ni5 2.957(4) .
Ni5 O16 1.981(16) .
Ni5 O7 2.001(13) .
Ni5 O56 2.033(14) .
Ni5 O17 2.040(13) .
Ni5 O72 2.096(13) .
Ni5 O35 2.174(14) .
Ni6 O7 2.020(14) .
Ni6 N6 2.077(19) .
Ni6 N7 2.083(19) .
Ni6 O1 2.101(16) .
Ni6 O72 2.130(14) .
Ni6 O26 2.140(15) .
Ni7 N8 2.044(19) .
Ni7 O9 2.053(15) .
Ni7 O9W 2.063(19) .
Ni7 N1 2.09(2) .
Ni7 O38 2.124(15) .
Ni7 O14 2.147(14) .
Ni8 O18 1.975(14) .
Ni8 O9 2.012(14) .
Ni8 O8W 2.042(17) .
Ni8 O14 2.051(15) .
Ni8 O62 2.068(14) .
Ni8 O19 2.207(13) .
Ni9 O9 2.010(15) .
Ni9 O10 2.031(14) .
Ni9 O38 2.061(15) .
Ni9 O10W 2.067(16) .
Ni9 O55 2.083(16) .
Ni9 O19 2.164(14) .
Ni10 O18 1.995(15) .
Ni10 N12 2.03(2) .
Ni10 N5 2.03(2) .
Ni10 O64 2.087(15) .
Ni10 O3 2.092(19) .
Ni10 O62 2.259(16) .
Ni10 Ni11 2.931(4) .
Ni11 O18 1.977(14) .
Ni11 O10 2.012(14) .
Ni11 O4 2.028(16) .
Ni11 O64 2.030(15) .
Ni11 O50 2.044(14) .
Ni11 O19 2.198(15) .
Ni12 O10 2.029(13) .
Ni12 N9 2.060(18) .
Ni12 N4 2.08(2) .
Ni12 O50 2.087(16) .
Ni12 O11W 2.127(16) .
Ni12 O55 2.152(16) .
Ni13 N14 2.01(4) 3_655
Ni13 N14 2.01(4) .
Ni13 N13 2.04(4) 3_655
Ni13 N13 2.04(4) .
O3 C1 1.24(3) .
O4 C1 1.27(3) .
O6 W1 1.982(15) 3_665
O16 C20 1.27(3) .
O20 W9 1.989(14) 3_665
O21 W8 2.498(13) 3_665
O23 W2 2.014(14) 3_665
O33 W6 2.015(14) 3_665
O37 W14 2.514(13) 3_665
O43 W7 1.996(15) 3_665
O48 W10 2.008(14) 3_665
O60 C20 1.25(3) .
O65 W11 2.435(12) 3_665
N1 C10 1.46(4) .
N2 C6 1.47(4) .
N3 C3 1.45(3) .
N4 C9 1.47(4) .
N5 C17 1.46(4) .
N6 C4 1.47(3) .
N7 C5 1.44(3) .
N8 C18 1.40(5) .
N9 C7 1.44(4) .
N10 C2 1.44(3) .
N11 C8 1.57(4) .
N12 C15 1.40(4) .
N13 C22 1.48(3) .
N14 C21 1.51(3) .
C1 C25 1.50(3) .
C2 C3 1.49(4) .
C3 C11 1.53(4) .
C4 C14 1.43(4) .
C4 C5 1.51(4) .
C6 C8 1.36(5) .
C6 C12 1.46(5) .
C7 C13 1.49(5) .
C7 C9 1.50(5) .
C10 C18 1.44(5) .
C10 C19 1.56(5) .
C15 C17 1.43(5) .
C16 C17 1.49(5) .
C20 C24 1.49(3) .
C21 C22 1.51(2) .
C22 C23 1.503(19) .
